data_4021183
loop_
_publ_author_name
'David J. Connolly'
'Patrick M. Lacey'
'Mary McCarthy'
'Cormac P. Saunders'
'Anne-Marie Carroll'
'Richard Goddard'
'Patrick J. Guiry'

_publ_section_title
;
 Preparation and Resolution of a Modular Class of
 Axially Chiral Quinazoline-Containing Ligands and
 Their Application in Asymmetric Rhodium-Catalyzed
 Olefin Hydroboration
;
_journal_name_full 'Journal of Organic Chemistry'
_journal_page_first 6572
_journal_page_last 6589
_journal_paper_doi 10.1021/jo049195+
_journal_volume 69
_journal_year 2004
_chemical_absolute_configuration rmad
_chemical_formula_moiety 'C48 H45 Cl N3 P Pd'
_chemical_formula_sum 'C48 H45 Cl N3 P Pd'
_chemical_formula_weight 836.69
_space_group_IT_number 19
_symmetry_cell_setting orthorhombic
_symmetry_Int_Tables_number 19
_symmetry_space_group_name_Hall 'P 2ac 2ab'
_symmetry_space_group_name_H-M 'P 21 21 21'
_cell_angle_alpha 90.00
_cell_angle_beta 90.00
_cell_angle_gamma 90.00
_cell_formula_units_Z 4
_cell_length_a 13.2921(1)
_cell_length_b 14.3043(2)
_cell_length_c 21.8897(2)
_cell_measurement_temperature 293
_cell_volume 4161.98(8)
_diffrn_ambient_temperature 293
_exptl_crystal_density_diffrn 1.335
_cod_database_code 4021183

loop_
_symmetry_equiv_pos_as_xyz
'x, y, z'
'-x+1/2, -y, z+1/2'
'-x, y+1/2, -z+1/2'
'x+1/2, -y+1/2, -z'

loop_
_atom_site_label
_atom_site_type_symbol
_atom_site_fract_x
_atom_site_fract_y
_atom_site_fract_z
_atom_site_U_iso_or_equiv
_atom_site_adp_type
_atom_site_occupancy
_atom_site_symmetry_multiplicity
_atom_site_calc_flag
_atom_site_refinement_flags
_atom_site_disorder_assembly
_atom_site_disorder_group
C1 C 0.56446(18) 0.42277(15) 0.91593(11) 0.0348(5) Uani 1 1 d . . .
C2 C 0.51648(17) 0.37158(16) 0.87119(11) 0.0354(5) Uani 1 1 d . . .
C3 C 0.5744(2) 0.32380(17) 0.82725(12) 0.0440(6) Uani 1 1 d . . .
H3 H 0.5413 0.2914 0.7964 0.053 Uiso 1 1 calc R . .
C4 C 0.6766(2) 0.32310(18) 0.82819(12) 0.0467(6) Uani 1 1 d . . .
H4 H 0.7122 0.2910 0.7982 0.056 Uiso 1 1 calc R . .
C5 C 0.72851(19) 0.37142(18) 0.87489(13) 0.0450(6) Uani 1 1 d . . .
C6 C 0.8346(3) 0.3693(2) 0.87889(15) 0.0636(8) Uani 1 1 d . . .
H6 H 0.8715 0.3368 0.8497 0.076 Uiso 1 1 calc R . .
C7 C 0.8835(3) 0.4142(3) 0.92499(18) 0.0749(10) Uani 1 1 d . . .
H7 H 0.9532 0.4111 0.9277 0.090 Uiso 1 1 calc R . .
C8 C 0.8292(3) 0.4648(2) 0.96799(17) 0.0682(9) Uani 1 1 d . . .
H8 H 0.8633 0.4958 0.9991 0.082 Uiso 1 1 calc R . .
C9 C 0.7266(2) 0.4700(2) 0.96537(15) 0.0553(7) Uani 1 1 d . . .
H9 H 0.6920 0.5051 0.9943 0.066 Uiso 1 1 calc R . .
C10 C 0.6722(2) 0.42238(16) 0.91901(11) 0.0392(5) Uani 1 1 d . . .
C11 C 0.51149(19) 0.48330(17) 0.96202(12) 0.0387(5) Uani 1 1 d . . .
C12 C 0.4533(3) 0.6281(2) 0.9883(2) 0.0694(10) Uani 1 1 d . . .
C13 C 0.4453(2) 0.5159(3) 1.06106(14) 0.0677(10) Uani 1 1 d . . .
C14 C 0.4195(3) 0.4869(5) 1.12098(18) 0.0975(16) Uani 1 1 d . . .
H14 H 0.3885 0.5284 1.1477 0.117 Uiso 1 1 calc R . .
C15 C 0.4397(3) 0.4001(5) 1.13887(19) 0.109(2) Uani 1 1 d . . .
H15 H 0.4236 0.3829 1.1787 0.131 Uiso 1 1 calc R . .
C16 C 0.4845(3) 0.3327(4) 1.10031(17) 0.0871(13) Uani 1 1 d . . .
H16 H 0.4977 0.2727 1.1144 0.104 Uiso 1 1 calc R . .
C17 C 0.5083(2) 0.3581(2) 1.04121(14) 0.0589(8) Uani 1 1 d . . .
H17 H 0.5370 0.3147 1.0148 0.071 Uiso 1 1 calc R . .
C18 C 0.4891(2) 0.4491(2) 1.02117(12) 0.0462(6) Uani 1 1 d . . .
C19 C 0.4406(4) 0.7301(3) 0.9690(3) 0.1124(19) Uani 1 1 d . . .
C20 C 0.5161(8) 0.7828(5) 0.9888(7) 0.340(10) Uani 1 1 d . . .
H20A H 0.5788 0.7530 0.9791 0.510 Uiso 1 1 calc R . .
H20B H 0.5109 0.7906 1.0322 0.510 Uiso 1 1 calc R . .
H20C H 0.5132 0.8428 0.9693 0.510 Uiso 1 1 calc R . .
C21 C 0.3994(14) 0.7384(4) 0.9121(6) 0.414(14) Uani 1 1 d . . .
H21A H 0.3439 0.6959 0.9083 0.622 Uiso 1 1 calc R . .
H21B H 0.4493 0.7238 0.8819 0.622 Uiso 1 1 calc R . .
H21C H 0.3762 0.8013 0.9062 0.622 Uiso 1 1 calc R . .
C22 C 0.3510(11) 0.7691(6) 1.0084(12) 0.450(16) Uani 1 1 d . . .
H22A H 0.2913 0.7337 0.9998 0.675 Uiso 1 1 calc R . .
H22B H 0.3399 0.8336 0.9984 0.675 Uiso 1 1 calc R . .
H22C H 0.3673 0.7637 1.0510 0.675 Uiso 1 1 calc R . .
C23 C 0.36775(18) 0.44095(17) 0.79358(11) 0.0393(5) Uani 1 1 d . . .
C24 C 0.3926(2) 0.53521(18) 0.80155(13) 0.0474(6) Uani 1 1 d . . .
H24 H 0.4163 0.5561 0.8391 0.057 Uiso 1 1 calc R . .
C25 C 0.3819(3) 0.5968(2) 0.75392(15) 0.0621(8) Uani 1 1 d . . .
H25 H 0.3959 0.6599 0.7599 0.074 Uiso 1 1 calc R . .
C26 C 0.3505(3) 0.5661(2) 0.69715(15) 0.0652(9) Uani 1 1 d . . .
H26 H 0.3431 0.6085 0.6652 0.078 Uiso 1 1 calc R . .
C27 C 0.3304(3) 0.4735(2) 0.68792(13) 0.0630(8) Uani 1 1 d . . .
H27 H 0.3112 0.4525 0.6494 0.076 Uiso 1 1 calc R . .
C28 C 0.3387(2) 0.4105(2) 0.73612(12) 0.0504(6) Uani 1 1 d . . .
H28 H 0.3247 0.3475 0.7297 0.060 Uiso 1 1 calc R . .
C29 C 0.30571(18) 0.40008(16) 0.92088(11) 0.0352(5) Uani 1 1 d . . .
C30 C 0.2601(2) 0.48678(19) 0.92416(12) 0.0449(6) Uani 1 1 d . . .
H30 H 0.2732 0.5311 0.8941 0.054 Uiso 1 1 calc R . .
C31 C 0.1953(2) 0.5084(2) 0.97148(14) 0.0559(7) Uani 1 1 d . . .
H31 H 0.1655 0.5672 0.9731 0.067 Uiso 1 1 calc R . .
C32 C 0.1747(3) 0.4437(2) 1.01613(14) 0.0616(8) Uani 1 1 d . . .
H32 H 0.1304 0.4582 1.0476 0.074 Uiso 1 1 calc R . .
C33 C 0.2202(3) 0.3574(2) 1.01397(14) 0.0623(8) Uani 1 1 d . . .
H33 H 0.2070 0.3137 1.0444 0.075 Uiso 1 1 calc R . .
C34 C 0.2852(2) 0.3352(2) 0.96686(12) 0.0498(7) Uani 1 1 d . . .
H34 H 0.3155 0.2767 0.9658 0.060 Uiso 1 1 calc R . .
C35 C 0.21039(19) 0.24044(17) 0.79434(12) 0.0393(5) Uani 1 1 d . . .
C36 C 0.1498(2) 0.32162(18) 0.80098(13) 0.0455(6) Uani 1 1 d . . .
H36 H 0.1716 0.3696 0.8264 0.055 Uiso 1 1 calc R . .
C37 C 0.0602(2) 0.3309(2) 0.77101(14) 0.0532(7) Uani 1 1 d . . .
H37 H 0.0239 0.3862 0.7747 0.064 Uiso 1 1 calc R . .
C38 C 0.0222(2) 0.2579(2) 0.73463(14) 0.0549(7) Uani 1 1 d . . .
C39 C -0.0736(3) 0.2627(3) 0.70608(19) 0.0784(11) Uani 1 1 d . . .
H39 H -0.1123 0.3165 0.7105 0.094 Uiso 1 1 calc R . .
C40 C -0.1100(3) 0.1905(3) 0.6726(2) 0.1004(15) Uani 1 1 d . . .
H40 H -0.1727 0.1954 0.6541 0.120 Uiso 1 1 calc R . .
C41 C -0.0538(3) 0.1095(3) 0.6660(2) 0.0943(13) Uani 1 1 d . . .
H41 H -0.0801 0.0598 0.6437 0.113 Uiso 1 1 calc R . .
C42 C 0.0396(3) 0.1013(3) 0.69140(16) 0.0680(9) Uani 1 1 d . . .
H42 H 0.0774 0.0475 0.6848 0.082 Uiso 1 1 calc R . .
C43 C 0.0789(2) 0.1745(2) 0.72783(13) 0.0499(7) Uani 1 1 d . . .
C44 C 0.1743(2) 0.16822(17) 0.75903(11) 0.0428(6) Uani 1 1 d . . .
C45 C 0.2409(2) 0.0833(2) 0.75255(13) 0.0489(7) Uani 1 1 d . . .
H45 H 0.1990 0.0285 0.7440 0.059 Uiso 1 1 calc R . .
C46 C 0.3150(3) 0.0974(2) 0.70017(15) 0.0700(10) Uani 1 1 d . . .
H46A H 0.3571 0.0432 0.6964 0.105 Uiso 1 1 calc R . .
H46B H 0.3561 0.1512 0.7083 0.105 Uiso 1 1 calc R . .
H46C H 0.2786 0.1068 0.6628 0.105 Uiso 1 1 calc R . .
C47 C 0.2194(2) 0.0361(2) 0.85826(15) 0.0601(8) Uani 1 1 d . . .
H47A H 0.1645 0.0795 0.8615 0.090 Uiso 1 1 calc R . .
H47B H 0.2519 0.0301 0.8972 0.090 Uiso 1 1 calc R . .
H47C H 0.1943 -0.0237 0.8456 0.090 Uiso 1 1 calc R . .
C48 C 0.3751(2) 0.0010(2) 0.80943(17) 0.0628(8) Uani 1 1 d . . .
H48A H 0.4239 0.0213 0.7800 0.094 Uiso 1 1 calc R . .
H48B H 0.3483 -0.0586 0.7973 0.094 Uiso 1 1 calc R . .
H48C H 0.4065 -0.0047 0.8487 0.094 Uiso 1 1 calc R . .
Cl Cl 0.46505(5) 0.15368(5) 0.90727(3) 0.05343(17) Uani 1 1 d . . .
N1 N 0.49497(17) 0.56979(15) 0.94543(11) 0.0502(6) Uani 1 1 d . . .
N2 N 0.4286(2) 0.6050(3) 1.04326(17) 0.0813(10) Uani 1 1 d . . .
N3 N 0.29209(17) 0.07055(14) 0.81296(10) 0.0451(5) Uani 1 1 d . . .
P P 0.38082(5) 0.35836(4) 0.85676(3) 0.03300(12) Uani 1 1 d . . .
Pd Pd 0.337672(13) 0.208714(11) 0.839110(8) 0.03561(5) Uani 1 1 d . . .

loop_
_atom_site_aniso_label
_atom_site_aniso_U_11
_atom_site_aniso_U_22
_atom_site_aniso_U_33
_atom_site_aniso_U_23
_atom_site_aniso_U_13
_atom_site_aniso_U_12
C1 0.0370(12) 0.0302(11) 0.0372(12) 0.0050(9) -0.0021(10) -0.0001(9)
C2 0.0318(12) 0.0360(12) 0.0384(12) 0.0033(10) 0.0020(10) 0.0008(9)
C3 0.0427(14) 0.0448(13) 0.0444(15) -0.0086(11) 0.0017(11) 0.0002(10)
C4 0.0417(15) 0.0479(13) 0.0503(15) -0.0039(11) 0.0084(12) 0.0019(11)
C5 0.0382(14) 0.0421(13) 0.0546(16) 0.0102(12) 0.0027(11) 0.0008(11)
C6 0.0404(15) 0.0704(18) 0.080(2) 0.0104(16) 0.0039(17) 0.0053(16)
C7 0.0339(16) 0.096(3) 0.094(3) 0.019(2) -0.0078(18) -0.0046(17)
C8 0.0467(17) 0.081(2) 0.077(2) 0.0006(17) -0.0185(18) -0.0132(16)
C9 0.0477(17) 0.0608(18) 0.0575(18) 0.0044(14) -0.0092(14) -0.0088(13)
C10 0.0384(13) 0.0385(11) 0.0408(12) 0.0080(9) -0.0028(11) -0.0015(11)
C11 0.0341(13) 0.0385(12) 0.0436(13) -0.0059(10) -0.0064(11) -0.0016(10)
C12 0.061(2) 0.0537(18) 0.093(3) -0.0318(18) -0.0202(19) 0.0080(15)
C13 0.0446(17) 0.111(3) 0.0479(18) -0.0273(18) -0.0032(14) 0.0003(18)
C14 0.062(2) 0.182(5) 0.048(2) -0.026(3) 0.0056(19) 0.003(3)
C15 0.057(2) 0.229(7) 0.041(2) 0.016(3) 0.0039(18) -0.027(3)
C16 0.062(2) 0.138(4) 0.062(2) 0.038(2) -0.0122(19) -0.034(2)
C17 0.0558(18) 0.072(2) 0.0487(16) 0.0131(15) -0.0075(14) -0.0154(15)
C18 0.0353(13) 0.0631(17) 0.0402(14) -0.0079(12) -0.0025(11) -0.0064(12)
C19 0.119(4) 0.045(2) 0.174(5) -0.044(3) -0.055(4) 0.022(2)
C20 0.322(13) 0.096(4) 0.60(2) 0.126(9) -0.331(15) -0.117(7)
C21 0.77(3) 0.040(3) 0.431(17) -0.011(5) -0.46(2) 0.057(7)
C22 0.279(15) 0.097(6) 0.97(5) -0.028(13) 0.26(2) 0.062(8)
C23 0.0338(13) 0.0453(13) 0.0389(13) 0.0065(11) 0.0011(10) 0.0002(10)
C24 0.0480(16) 0.0485(15) 0.0457(15) 0.0111(12) 0.0042(12) -0.0034(12)
C25 0.068(2) 0.0497(17) 0.069(2) 0.0217(14) 0.0065(17) -0.0016(15)
C26 0.065(2) 0.075(2) 0.0557(18) 0.0307(16) 0.0046(16) -0.0002(17)
C27 0.0599(19) 0.092(2) 0.0373(14) 0.0135(14) -0.0036(15) -0.0054(18)
C28 0.0489(14) 0.0613(16) 0.0409(13) 0.0060(11) 0.0015(14) -0.0064(14)
C29 0.0306(11) 0.0401(12) 0.0348(12) -0.0037(9) 0.0002(9) -0.0019(9)
C30 0.0431(14) 0.0476(15) 0.0440(15) -0.0001(12) 0.0022(12) 0.0063(11)
C31 0.0530(17) 0.0587(17) 0.0561(17) -0.0079(14) 0.0066(14) 0.0140(13)
C32 0.0534(19) 0.085(2) 0.0466(16) -0.0141(15) 0.0141(15) -0.0019(17)
C33 0.069(2) 0.070(2) 0.0482(16) 0.0063(15) 0.0133(15) -0.0119(17)
C34 0.0618(18) 0.0458(14) 0.0419(14) -0.0004(11) 0.0065(13) -0.0007(13)
C35 0.0344(12) 0.0422(13) 0.0412(13) 0.0000(10) -0.0018(10) -0.0027(10)
C36 0.0401(14) 0.0437(13) 0.0526(14) -0.0026(11) -0.0051(12) 0.0001(11)
C37 0.0384(14) 0.0550(16) 0.0663(19) 0.0055(14) -0.0022(13) 0.0059(12)
C38 0.0423(15) 0.0665(18) 0.0558(17) 0.0082(14) -0.0125(13) -0.0058(13)
C39 0.054(2) 0.089(3) 0.093(3) 0.010(2) -0.0277(19) 0.0055(17)
C40 0.071(2) 0.123(4) 0.107(3) 0.010(3) -0.053(3) -0.017(3)
C41 0.088(3) 0.103(3) 0.092(3) -0.008(3) -0.044(3) -0.022(2)
C42 0.068(2) 0.070(2) 0.066(2) -0.0066(16) -0.0205(18) -0.0149(17)
C43 0.0456(15) 0.0592(16) 0.0451(15) 0.0023(12) -0.0057(12) -0.0103(12)
C44 0.0415(14) 0.0442(12) 0.0428(13) -0.0011(10) 0.0002(12) -0.0081(11)
C45 0.0481(15) 0.0461(14) 0.0524(16) -0.0139(12) -0.0039(13) -0.0060(12)
C46 0.083(3) 0.077(2) 0.0501(17) -0.0163(15) 0.0080(17) 0.0064(18)
C47 0.0601(19) 0.0525(16) 0.068(2) 0.0052(14) 0.0041(15) -0.0092(14)
C48 0.0615(19) 0.0425(15) 0.084(2) -0.0124(15) -0.0080(17) 0.0108(13)
Cl 0.0474(4) 0.0524(4) 0.0605(4) 0.0062(3) -0.0122(3) 0.0059(3)
N1 0.0483(13) 0.0358(11) 0.0665(15) -0.0090(10) -0.0120(12) 0.0010(10)
N2 0.067(2) 0.093(2) 0.083(2) -0.0473(19) -0.0103(17) 0.0189(17)
N3 0.0455(12) 0.0357(11) 0.0541(13) -0.0043(9) -0.0024(10) -0.0005(9)
P 0.0324(3) 0.0333(3) 0.0332(3) -0.0008(2) 0.0000(2) -0.0007(2)
Pd 0.03282(8) 0.03339(8) 0.04061(9) -0.00355(8) -0.00241(8) 0.00043(7)

loop_
_geom_bond_atom_site_label_1
_geom_bond_atom_site_label_2
_geom_bond_distance
_geom_bond_site_symmetry_2
_geom_bond_publ_flag
C1 C2 1.379(3) . y
C1 C10 1.433(3) . y
C1 C11 1.504(3) . y
C2 C3 1.409(3) . y
C2 P 1.840(2) . y
C3 C4 1.358(4) . y
C4 C5 1.414(4) . y
C5 C6 1.414(4) . y
C5 C10 1.423(4) . y
C6 C7 1.361(5) . y
C7 C8 1.389(5) . y
C8 C9 1.367(5) . y
C9 C10 1.420(4) . y
C11 N1 1.308(3) . y
C11 C18 1.416(4) . y
C12 N2 1.290(5) . y
C12 N1 1.373(4) . y
C12 C19 1.528(6) . y
C13 N2 1.350(5) . y
C13 C14 1.418(6) . y
C13 C18 1.420(4) . y
C14 C15 1.329(7) . y
C15 C16 1.413(7) . y
C16 C17 1.380(4) . y
C17 C18 1.397(4) . y
C19 C20 1.327(7) . y
C19 C21 1.366(9) . y
C19 C22 1.571(14) . y
C23 C28 1.386(4) . y
C23 C24 1.399(4) . y
C23 P 1.827(2) . y
C24 C25 1.373(4) . y
C25 C26 1.383(5) . y
C26 C27 1.367(5) . y
C27 C28 1.392(4) . y
C29 C30 1.382(3) . y
C29 C34 1.396(4) . y
C29 P 1.823(2) . y
C30 C31 1.382(4) . y
C31 C32 1.374(4) . y
C32 C33 1.375(5) . y
C33 C34 1.383(4) . y
C35 C44 1.376(3) . y
C35 C36 1.421(4) . y
C35 Pd 2.007(2) . y
C36 C37 1.365(4) . y
C37 C38 1.407(4) . y
C38 C43 1.420(4) . y
C38 C39 1.420(4) . y
C39 C40 1.354(5) . y
C40 C41 1.387(6) . y
C41 C42 1.365(5) . y
C42 C43 1.416(4) . y
C43 C44 1.443(4) . y
C44 C45 1.509(4) . y
C45 N3 1.498(4) . y
C45 C46 1.525(4) . y
C47 N3 1.469(4) . y
C48 N3 1.488(4) . y
Cl Pd 2.3901(7) . y
N3 Pd 2.145(2) . y
P Pd 2.2495(6) . y
